data_4120311
loop_
_publ_author_name
'Yung-Hung Chang'
'Yumiko Nakajima'
'Hiromasa Tanaka'
'Kazunari Yoshizawa'
'Fumiyuki Ozawa'

_publ_contact_author_address 'Institute for Chemical Research, Kyoto University, Uji, Kyoto 611-0011, Japan'
_publ_contact_author_email ozawa@scl.kyoto-u.ac.jp
_publ_contact_author_fax +81-774-38-3039
_publ_contact_author_name 'Fumiyuki Ozawa'
_publ_contact_author_phone +81-774-38-3035
_publ_section_title
;
 Facile N-H Bond Cleavage of Ammonia by an Iridium Complex Bearing a
 Noninnocent PNP-Pincer Type Phosphaalkene Ligand
;
_journal_name_full 'Journal of the American Chemical Society'
_journal_page_first 11791
_journal_page_last 11794
_journal_paper_doi 10.1021/ja407163z
_journal_volume 135
_journal_year 2013
_chemical_formula_sum 'C49 H79 Ir N2 P2'
_chemical_formula_weight 950.28
_chemical_name_systematic
; 
 ? 
;
_space_group_IT_number 2
_symmetry_cell_setting triclinic
_symmetry_space_group_name_Hall '-P 1'
_symmetry_space_group_name_H-M 'P -1'
_atom_sites_solution_hydrogens geom
_atom_sites_solution_primary direct
_atom_sites_solution_secondary difmap
_audit_creation_method SHELXL-97
_cell_angle_alpha 105.2825(17)
_cell_angle_beta 97.6140(9)
_cell_angle_gamma 112.5981(17)
_cell_formula_units_Z 2
_cell_length_a 13.075(2)
_cell_length_b 14.453(3)
_cell_length_c 14.685(2)
_cell_measurement_temperature 93(2)
_cell_volume 2384.7(7)
_computing_cell_refinement 'Rigaku VariMax Saturn CCD'
_computing_data_collection 'Rigaku VariMax Saturn CCD'
_computing_data_reduction 'Rigaku VariMax Saturn CCD'
_computing_molecular_graphics 'ORTEP3 for windows'
_computing_publication_material 'SHELXL-97 (Sheldrick, 1997)'
_computing_structure_refinement 'SHELXL-97 (Sheldrick, 1997)'
_computing_structure_solution 'SHELXS-97 (Sheldrick, 1990)'
_diffrn_ambient_temperature 93(2)
_diffrn_measured_fraction_theta_full 0.960
_diffrn_measured_fraction_theta_max 0.960
_diffrn_measurement_device_type ' CCD area detector '
_diffrn_measurement_method ' phi and omega scans'
_diffrn_radiation_monochromator graphite
_diffrn_radiation_source 'fine-focus sealed tube'
_diffrn_radiation_type MoK\a
_diffrn_radiation_wavelength 0.71075
_diffrn_reflns_av_R_equivalents 0.0230
_diffrn_reflns_av_sigmaI/netI 0.0441
_diffrn_reflns_limit_h_max 16
_diffrn_reflns_limit_h_min -16
_diffrn_reflns_limit_k_max 18
_diffrn_reflns_limit_k_min -18
_diffrn_reflns_limit_l_max 18
_diffrn_reflns_limit_l_min -19
_diffrn_reflns_number 19278
_diffrn_reflns_theta_full 27.50
_diffrn_reflns_theta_max 27.50
_diffrn_reflns_theta_min 2.39
_exptl_absorpt_coefficient_mu 2.899
_exptl_absorpt_correction_T_max 0.8928
_exptl_absorpt_correction_T_min 0.6702
_exptl_absorpt_correction_type numerical
_exptl_crystal_colour green
_exptl_crystal_density_diffrn 1.323
_exptl_crystal_description block
_exptl_crystal_F_000 988
_exptl_crystal_size_max 0.15
_exptl_crystal_size_mid 0.07
_exptl_crystal_size_min 0.04
_refine_diff_density_max 4.839
_refine_diff_density_min -1.564
_refine_diff_density_rms 0.127
_refine_ls_extinction_method none
_refine_ls_goodness_of_fit_ref 1.030
_refine_ls_hydrogen_treatment mixed
_refine_ls_matrix_type full
_refine_ls_number_parameters 514
_refine_ls_number_reflns 10493
_refine_ls_number_restraints 0
_refine_ls_restrained_S_all 1.030
_refine_ls_R_factor_all 0.0446
_refine_ls_R_factor_gt 0.0390
_refine_ls_shift/su_max 0.002
_refine_ls_shift/su_mean 0.000
_refine_ls_structure_factor_coef Fsqd
_refine_ls_weighting_details 'calc w=1/[\s^2^(Fo^2^)+(0.0298P)^2^+8.1143P] where P=(Fo^2^+2Fc^2^)/3'
_refine_ls_weighting_scheme calc
_refine_ls_wR_factor_gt 0.0799
_refine_ls_wR_factor_ref 0.0837
_reflns_number_gt 9545
_reflns_number_total 10493
_reflns_threshold_expression >2sigma(I)
_cod_data_source_file ja407163z_si_002_4.cif
_cod_data_source_block complex_5
_cod_database_code 4120311

loop_
_symmetry_equiv_pos_as_xyz
'x, y, z'
'-x, -y, -z'

loop_
_atom_site_label
_atom_site_type_symbol
_atom_site_fract_x
_atom_site_fract_y
_atom_site_fract_z
_atom_site_U_iso_or_equiv
_atom_site_adp_type
_atom_site_occupancy
_atom_site_symmetry_multiplicity
_atom_site_calc_flag
_atom_site_refinement_flags
Ir1 Ir 0.689805(12) 0.816730(12) 0.657152(12) 0.01821(5) Uani 1 1 d .
P1 P 0.71014(9) 0.91542(9) 0.55924(9) 0.0266(2) Uani 1 1 d .
P2 P 0.62163(9) 0.70746(9) 0.73822(8) 0.0249(2) Uani 1 1 d .
C1 C 0.5636(3) 0.9014(4) 0.5202(4) 0.0324(11) Uani 1 1 d .
H3 H 0.5659 0.9732 0.5366 0.039 Uiso 1 1 calc R
H4 H 0.5350 0.8664 0.4482 0.039 Uiso 1 1 calc R
C2 C 0.4800(3) 0.6758(3) 0.7207(3) 0.0205(8) Uani 1 1 d .
H5 H 0.4316 0.6304 0.7492 0.025 Uiso 1 1 calc R
N1 N 0.5213(2) 0.7904(2) 0.6249(2) 0.0146(6) Uani 1 1 d .
N2 N 0.8487(3) 0.8367(3) 0.6804(3) 0.0272(8) Uani 1 1 d .
C3 C 0.4813(3) 0.8374(3) 0.5672(3) 0.0180(8) Uani 1 1 d .
C4 C 0.3687(3) 0.8206(3) 0.5447(3) 0.0204(8) Uani 1 1 d .
H6 H 0.3457 0.8551 0.5049 0.025 Uiso 1 1 calc R
C5 C 0.2880(3) 0.7533(3) 0.5798(3) 0.0234(9) Uani 1 1 d .
H7 H 0.2101 0.7416 0.5651 0.028 Uiso 1 1 calc R
C6 C 0.3248(3) 0.7049(3) 0.6361(3) 0.0236(9) Uani 1 1 d .
H8 H 0.2710 0.6577 0.6598 0.028 Uiso 1 1 calc R
C7 C 0.4397(3) 0.7231(3) 0.6596(3) 0.0186(8) Uani 1 1 d .
C8 C 0.8083(3) 1.0566(3) 0.5813(3) 0.0182(8) Uani 1 1 d .
C9 C 0.8475(3) 1.1515(3) 0.6634(3) 0.0189(8) Uani 1 1 d .
C10 C 0.9258(3) 1.2447(3) 0.6558(3) 0.0216(8) Uani 1 1 d .
H9 H 0.9545 1.3085 0.7107 0.026 Uiso 1 1 calc R
C11 C 0.9653(3) 1.2511(3) 0.5726(3) 0.0189(8) Uani 1 1 d .
C12 C 0.9245(3) 1.1577(3) 0.4933(3) 0.0196(8) Uani 1 1 d .
H10 H 0.9492 1.1595 0.4355 0.024 Uiso 1 1 calc R
C13 C 0.8476(3) 1.0610(3) 0.4973(3) 0.0187(8) Uani 1 1 d .
C14 C 0.7999(3) 0.9587(3) 0.4082(3) 0.0183(8) Uani 1 1 d .
C15 C 0.7551(4) 0.8673(3) 0.4480(3) 0.0293(10) Uani 1 1 d .
H11 H 0.8161 0.8454 0.4647 0.035 Uiso 1 1 calc R
H12 H 0.6890 0.8050 0.3982 0.035 Uiso 1 1 calc R
C16 C 0.7026(4) 0.9557(4) 0.3349(3) 0.0288(10) Uani 1 1 d .
H13 H 0.6704 0.8890 0.2790 0.043 Uiso 1 1 calc R
H14 H 0.7328 1.0164 0.3121 0.043 Uiso 1 1 calc R
H15 H 0.6424 0.9599 0.3667 0.043 Uiso 1 1 calc R
C17 C 0.8896(4) 0.9469(4) 0.3549(3) 0.0323(10) Uani 1 1 d .
H16 H 0.9557 0.9545 0.4017 0.048 Uiso 1 1 calc R
H17 H 0.9147 1.0022 0.3251 0.048 Uiso 1 1 calc R
H18 H 0.8558 0.8763 0.3038 0.048 Uiso 1 1 calc R
C18 C 1.0521(3) 1.3593(3) 0.5730(3) 0.0231(9) Uani 1 1 d .
C19 C 1.0150(4) 1.4470(3) 0.6142(4) 0.0296(10) Uani 1 1 d .
H19 H 1.0181 1.4578 0.6835 0.044 Uiso 1 1 calc R
H20 H 0.9364 1.4256 0.5779 0.044 Uiso 1 1 calc R
H21 H 1.0669 1.5137 0.6077 0.044 Uiso 1 1 calc R
C20 C 1.0650(4) 1.3566(4) 0.4707(4) 0.0340(11) Uani 1 1 d .
H22 H 1.1173 1.4280 0.4736 0.051 Uiso 1 1 calc R
H23 H 0.9897 1.3340 0.4270 0.051 Uiso 1 1 calc R
H24 H 1.0962 1.3062 0.4457 0.051 Uiso 1 1 calc R
C21 C 1.1691(4) 1.3873(4) 0.6377(4) 0.0422(13) Uani 1 1 d .
H25 H 1.1955 1.3340 0.6094 0.063 Uiso 1 1 calc R
H26 H 1.1620 1.3879 0.7034 0.063 Uiso 1 1 calc R
H27 H 1.2245 1.4580 0.6417 0.063 Uiso 1 1 calc R
C22 C 0.8119(4) 1.1571(4) 0.7598(3) 0.0258(9) Uani 1 1 d .
C23 C 0.8464(4) 1.2719(4) 0.8243(4) 0.0349(11) Uani 1 1 d .
H28 H 0.9303 1.3112 0.8453 0.052 Uiso 1 1 calc R
H29 H 0.8163 1.2716 0.8820 0.052 Uiso 1 1 calc R
H30 H 0.8148 1.3064 0.7871 0.052 Uiso 1 1 calc R
C24 C 0.8734(4) 1.1107(4) 0.8185(3) 0.0349(11) Uani 1 1 d .
H31 H 0.8503 1.0357 0.7807 0.052 Uiso 1 1 calc R
H32 H 0.8524 1.1157 0.8807 0.052 Uiso 1 1 calc R
H33 H 0.9567 1.1512 0.8315 0.052 Uiso 1 1 calc R
C25 C 0.6813(4) 1.0948(5) 0.7407(4) 0.0423(13) Uani 1 1 d .
H34 H 0.6421 1.1166 0.6948 0.063 Uiso 1 1 calc R
H35 H 0.6597 1.1101 0.8025 0.063 Uiso 1 1 calc R
H36 H 0.6588 1.0182 0.7127 0.063 Uiso 1 1 calc R
C26 C 0.6597(3) 0.6454(3) 0.8233(3) 0.0150(7) Uani 1 1 d .
C27 C 0.6376(3) 0.5364(3) 0.7859(3) 0.0183(8) Uani 1 1 d .
C28 C 0.6450(3) 0.4854(3) 0.8534(3) 0.0213(8) Uani 1 1 d .
H37 H 0.6265 0.4116 0.8294 0.026 Uiso 1 1 calc R
C29 C 0.6776(3) 0.5368(3) 0.9532(3) 0.0226(9) Uani 1 1 d .
C30 C 0.7080(3) 0.6449(3) 0.9870(3) 0.0211(8) Uani 1 1 d .
H38 H 0.7355 0.6819 1.0556 0.025 Uiso 1 1 calc R
C31 C 0.7005(3) 0.7028(3) 0.9256(3) 0.0185(8) Uani 1 1 d .
C32 C 0.7429(3) 0.8248(3) 0.9735(3) 0.0213(8) Uani 1 1 d .
C33 C 0.6486(4) 0.8611(4) 0.9533(4) 0.0362(11) Uani 1 1 d .
H39 H 0.6277 0.8510 0.8836 0.054 Uiso 1 1 calc R
H40 H 0.6772 0.9367 0.9921 0.054 Uiso 1 1 calc R
H41 H 0.5810 0.8187 0.9714 0.054 Uiso 1 1 calc R
C34 C 0.8458(4) 0.8842(4) 0.9380(4) 0.0328(11) Uani 1 1 d .
H42 H 0.9071 0.8636 0.9545 0.049 Uiso 1 1 calc R
H43 H 0.8740 0.9613 0.9698 0.049 Uiso 1 1 calc R
H44 H 0.8220 0.8657 0.8669 0.049 Uiso 1 1 calc R
C35 C 0.7858(5) 0.8621(4) 1.0853(3) 0.0388(12) Uani 1 1 d .
H45 H 0.7226 0.8271 1.1120 0.058 Uiso 1 1 calc R
H46 H 0.8136 0.9396 1.1127 0.058 Uiso 1 1 calc R
H47 H 0.8484 0.8434 1.1025 0.058 Uiso 1 1 calc R
C36 C 0.6075(4) 0.4708(3) 0.6762(3) 0.0222(8) Uani 1 1 d .
C37 C 0.4816(5) 0.4347(5) 0.6237(4) 0.0533(16) Uani 1 1 d .
H48 H 0.4704 0.4969 0.6198 0.080 Uiso 1 1 calc R
H49 H 0.4312 0.3997 0.6603 0.080 Uiso 1 1 calc R
H50 H 0.4630 0.3844 0.5575 0.080 Uiso 1 1 calc R
C38 C 0.6897(5) 0.5302(4) 0.6244(4) 0.0462(14) Uani 1 1 d .
H51 H 0.7690 0.5555 0.6615 0.069 Uiso 1 1 calc R
H52 H 0.6764 0.5912 0.6198 0.069 Uiso 1 1 calc R
H53 H 0.6766 0.4819 0.5585 0.069 Uiso 1 1 calc R
C39 C 0.6209(6) 0.3678(5) 0.6634(4) 0.0549(16) Uani 1 1 d .
H54 H 0.6044 0.3286 0.5936 0.082 Uiso 1 1 calc R
H55 H 0.5671 0.3234 0.6923 0.082 Uiso 1 1 calc R
H56 H 0.6996 0.3853 0.6962 0.082 Uiso 1 1 calc R
C40 C 0.6875(4) 0.4794(4) 1.0261(3) 0.0283(10) Uani 1 1 d .
C41 C 0.6334(4) 0.5101(5) 1.1090(4) 0.0383(12) Uani 1 1 d .
H57 H 0.6393 0.4723 1.1545 0.057 Uiso 1 1 calc R
H58 H 0.5523 0.4902 1.0813 0.057 Uiso 1 1 calc R
H59 H 0.6739 0.5872 1.1440 0.057 Uiso 1 1 calc R
C42 C 0.6268(5) 0.3577(4) 0.9774(4) 0.0452(14) Uani 1 1 d .
H60 H 0.6634 0.3356 0.9272 0.068 Uiso 1 1 calc R
H61 H 0.5458 0.3353 0.9470 0.068 Uiso 1 1 calc R
H62 H 0.6324 0.3245 1.0268 0.068 Uiso 1 1 calc R
C43 C 0.8150(4) 0.5139(5) 1.0690(4) 0.0436(14) Uani 1 1 d .
H63 H 0.8500 0.4961 1.0160 0.065 Uiso 1 1 calc R
H64 H 0.8231 0.4766 1.1144 0.065 Uiso 1 1 calc R
H65 H 0.8535 0.5911 1.1041 0.065 Uiso 1 1 calc R
C44 C 0.5546(4) 0.0423(4) 0.1571(4) 0.0329(10) Uani 1 1 d .
H66 H 0.5667 -0.0219 0.1340 0.049 Uiso 1 1 calc R
H67 H 0.4742 0.0252 0.1304 0.049 Uiso 1 1 calc R
H68 H 0.5731 0.0680 0.2288 0.049 Uiso 1 1 calc R
C45 C 0.6321(4) 0.1287(4) 0.1232(3) 0.0302(10) Uani 1 1 d .
H69 H 0.6111 0.1028 0.0508 0.036 Uiso 1 1 calc R
H70 H 0.6179 0.1925 0.1457 0.036 Uiso 1 1 calc R
C46 C 0.7594(4) 0.1612(4) 0.1605(3) 0.0271(9) Uani 1 1 d .
H71 H 0.7801 0.1855 0.2329 0.033 Uiso 1 1 calc R
H72 H 0.7741 0.0979 0.1366 0.033 Uiso 1 1 calc R
C47 C 0.8356(4) 0.2490(4) 0.1285(4) 0.0338(11) Uani 1 1 d .
H73 H 0.8112 0.2261 0.0563 0.041 Uiso 1 1 calc R
H74 H 0.8234 0.3133 0.1555 0.041 Uiso 1 1 calc R
C48 C 0.9622(4) 0.2794(5) 0.1593(4) 0.0389(12) Uani 1 1 d .
H75 H 0.9743 0.2146 0.1354 0.047 Uiso 1 1 calc R
H76 H 0.9880 0.3066 0.2316 0.047 Uiso 1 1 calc R
C49 C 1.0358(4) 0.3632(5) 0.1214(4) 0.0516(15) Uani 1 1 d .
H77 H 1.0096 0.3379 0.0499 0.077 Uiso 1 1 calc R
H78 H 1.1161 0.3763 0.1411 0.077 Uiso 1 1 calc R
H79 H 1.0293 0.4297 0.1489 0.077 Uiso 1 1 calc R
H1 H 0.896(4) 0.879(4) 0.661(3) 0.015(11) Uiso 1 1 d .
H2 H 0.884(5) 0.811(5) 0.721(5) 0.057(18) Uiso 1 1 d .

loop_
_atom_site_aniso_label
_atom_site_aniso_U_11
_atom_site_aniso_U_22
_atom_site_aniso_U_33
_atom_site_aniso_U_23
_atom_site_aniso_U_13
_atom_site_aniso_U_12
Ir1 0.01357(7) 0.01794(9) 0.02526(9) 0.01280(7) 0.00360(6) 0.00599(6)
P1 0.0211(5) 0.0238(6) 0.0353(6) 0.0184(5) 0.0031(5) 0.0063(4)
P2 0.0171(5) 0.0311(6) 0.0284(6) 0.0223(5) 0.0038(4) 0.0053(4)
C1 0.017(2) 0.031(3) 0.051(3) 0.026(2) 0.0005(19) 0.0066(18)
C2 0.0160(18) 0.027(2) 0.021(2) 0.0147(18) 0.0066(15) 0.0071(16)
N1 0.0113(14) 0.0122(16) 0.0180(16) 0.0053(13) 0.0002(12) 0.0039(12)
N2 0.0185(17) 0.033(2) 0.041(2) 0.0264(19) 0.0112(16) 0.0120(16)
C3 0.0164(17) 0.0110(19) 0.023(2) 0.0067(16) 0.0007(15) 0.0030(14)
C4 0.0216(19) 0.018(2) 0.022(2) 0.0078(17) 0.0016(16) 0.0106(16)
C5 0.0165(18) 0.029(2) 0.025(2) 0.0075(18) 0.0038(16) 0.0114(17)
C6 0.0160(18) 0.029(2) 0.025(2) 0.0126(19) 0.0058(16) 0.0061(16)
C7 0.0165(18) 0.020(2) 0.0185(19) 0.0075(16) 0.0021(15) 0.0071(15)
C8 0.0136(17) 0.016(2) 0.027(2) 0.0137(17) 0.0036(15) 0.0050(15)
C9 0.0152(17) 0.022(2) 0.022(2) 0.0124(17) 0.0025(15) 0.0083(15)
C10 0.0185(18) 0.020(2) 0.023(2) 0.0083(17) 0.0007(16) 0.0059(16)
C11 0.0144(17) 0.016(2) 0.027(2) 0.0111(17) 0.0021(15) 0.0055(15)
C12 0.0181(18) 0.018(2) 0.023(2) 0.0105(17) 0.0029(15) 0.0075(15)
C13 0.0178(18) 0.016(2) 0.022(2) 0.0100(17) -0.0006(15) 0.0071(15)
C14 0.0176(18) 0.019(2) 0.0187(19) 0.0087(16) 0.0044(15) 0.0068(15)
C15 0.045(3) 0.016(2) 0.020(2) 0.0055(18) 0.0020(19) 0.0091(19)
C16 0.027(2) 0.027(2) 0.025(2) 0.0043(19) -0.0031(18) 0.0112(18)
C17 0.026(2) 0.040(3) 0.022(2) 0.007(2) 0.0061(18) 0.009(2)
C18 0.0180(19) 0.015(2) 0.033(2) 0.0112(18) 0.0045(17) 0.0029(15)
C19 0.031(2) 0.015(2) 0.042(3) 0.011(2) 0.011(2) 0.0074(18)
C20 0.037(3) 0.023(2) 0.045(3) 0.018(2) 0.022(2) 0.009(2)
C21 0.020(2) 0.025(3) 0.073(4) 0.020(3) -0.001(2) 0.0038(19)
C22 0.027(2) 0.028(2) 0.026(2) 0.0148(19) 0.0086(18) 0.0114(18)
C23 0.045(3) 0.039(3) 0.033(3) 0.017(2) 0.019(2) 0.024(2)
C24 0.048(3) 0.038(3) 0.023(2) 0.013(2) 0.004(2) 0.024(2)
C25 0.031(3) 0.058(4) 0.046(3) 0.028(3) 0.020(2) 0.017(2)
C26 0.0166(17) 0.0158(19) 0.0142(18) 0.0089(15) 0.0044(14) 0.0060(14)
C27 0.0141(17) 0.020(2) 0.020(2) 0.0093(17) 0.0041(15) 0.0057(15)
C28 0.0195(18) 0.021(2) 0.028(2) 0.0142(18) 0.0076(16) 0.0089(16)
C29 0.0162(18) 0.033(2) 0.025(2) 0.0195(19) 0.0078(16) 0.0112(17)
C30 0.0181(18) 0.029(2) 0.019(2) 0.0125(18) 0.0052(15) 0.0097(16)
C31 0.0184(18) 0.021(2) 0.019(2) 0.0083(17) 0.0055(15) 0.0099(16)
C32 0.026(2) 0.021(2) 0.018(2) 0.0051(17) 0.0025(16) 0.0129(17)
C33 0.035(3) 0.032(3) 0.041(3) 0.007(2) 0.001(2) 0.020(2)
C34 0.031(2) 0.018(2) 0.032(3) -0.0010(19) 0.0009(19) 0.0017(18)
C35 0.058(3) 0.036(3) 0.021(2) 0.004(2) 0.001(2) 0.025(2)
C36 0.029(2) 0.017(2) 0.022(2) 0.0075(17) 0.0079(17) 0.0103(17)
C37 0.038(3) 0.055(4) 0.044(3) -0.005(3) 0.004(3) 0.015(3)
C38 0.060(4) 0.044(3) 0.035(3) 0.011(3) 0.023(3) 0.020(3)
C39 0.084(5) 0.046(4) 0.042(3) 0.010(3) 0.014(3) 0.040(3)
C40 0.024(2) 0.039(3) 0.033(2) 0.027(2) 0.0089(18) 0.0151(19)
C41 0.034(3) 0.059(3) 0.036(3) 0.035(3) 0.014(2) 0.022(2)
C42 0.052(3) 0.042(3) 0.052(3) 0.036(3) 0.014(3) 0.018(3)
C43 0.030(2) 0.070(4) 0.057(3) 0.051(3) 0.015(2) 0.028(3)
C44 0.027(2) 0.034(3) 0.034(3) 0.012(2) 0.0047(19) 0.010(2)
C45 0.029(2) 0.032(3) 0.030(2) 0.013(2) 0.0058(19) 0.0126(19)
C46 0.031(2) 0.028(2) 0.025(2) 0.0067(19) 0.0065(18) 0.0175(19)
C47 0.027(2) 0.045(3) 0.036(3) 0.019(2) 0.011(2) 0.017(2)
C48 0.032(2) 0.056(3) 0.038(3) 0.020(3) 0.014(2) 0.024(2)
C49 0.030(3) 0.079(4) 0.050(3) 0.035(3) 0.016(2) 0.019(3)

loop_
_atom_type_symbol
_atom_type_description
_atom_type_scat_dispersion_real
_atom_type_scat_dispersion_imag
_atom_type_scat_source
C C 0.0033 0.0016 'International Tables Vol C Tables 4.2.6.8 and 6.1.1.4'
H H 0.0000 0.0000 'International Tables Vol C Tables 4.2.6.8 and 6.1.1.4'
Ir Ir -1.4442 7.9887 'International Tables Vol C Tables 4.2.6.8 and 6.1.1.4'
N N 0.0061 0.0033 'International Tables Vol C Tables 4.2.6.8 and 6.1.1.4'
P P 0.1023 0.0942 'International Tables Vol C Tables 4.2.6.8 and 6.1.1.4'

loop_
_geom_angle_atom_site_label_1
_geom_angle_atom_site_label_2
_geom_angle_atom_site_label_3
_geom_angle
N2 Ir1 N1 176.80(15)
N2 Ir1 P2 100.38(12)
N1 Ir1 P2 80.53(9)
N2 Ir1 P1 94.29(12)
N1 Ir1 P1 84.65(9)
P2 Ir1 P1 164.99(4)
C1 P1 C8 106.15(19)
C1 P1 C15 108.3(2)
C8 P1 C15 92.04(19)
C1 P1 Ir1 102.40(15)
C8 P1 Ir1 131.34(13)
C15 P1 Ir1 115.17(15)
C2 P2 C26 108.17(18)
C2 P2 Ir1 106.84(14)
C26 P2 Ir1 144.79(13)
C3 C1 P1 113.0(3)
C3 C1 H3 109.0
P1 C1 H3 109.0
C3 C1 H4 109.0
P1 C1 H4 109.0
H3 C1 H4 107.8
C7 C2 P2 114.2(3)
C7 C2 H5 122.9
P2 C2 H5 122.9
C3 N1 C7 115.9(3)
C3 N1 Ir1 122.3(2)
C7 N1 Ir1 121.8(2)
Ir1 N2 H1 121(3)
Ir1 N2 H2 127(4)
H1 N2 H2 111(5)
C4 C3 N1 123.1(3)
C4 C3 C1 119.2(3)
N1 C3 C1 117.4(3)
C3 C4 C5 120.6(4)
C3 C4 H6 119.7
C5 C4 H6 119.7
C6 C5 C4 117.7(4)
C6 C5 H7 121.2
C4 C5 H7 121.2
C5 C6 C7 121.6(4)
C5 C6 H8 119.2
C7 C6 H8 119.2
N1 C7 C6 121.1(3)
N1 C7 C2 116.6(3)
C6 C7 C2 122.2(4)
C13 C8 C9 119.8(3)
C13 C8 P1 107.9(3)
C9 C8 P1 132.3(3)
C10 C9 C8 116.8(4)
C10 C9 C22 118.4(4)
C8 C9 C22 124.8(4)
C9 C10 C11 124.4(4)
C9 C10 H9 117.8
C11 C10 H9 117.8
C12 C11 C10 117.6(4)
C12 C11 C18 122.9(4)
C10 C11 C18 119.5(4)
C11 C12 C13 120.7(4)
C11 C12 H10 119.6
C13 C12 H10 119.6
C12 C13 C8 120.7(4)
C12 C13 C14 120.5(4)
C8 C13 C14 118.8(3)
C15 C14 C13 105.5(3)
C15 C14 C17 109.0(4)
C13 C14 C17 113.8(3)
C15 C14 C16 110.9(3)
C13 C14 C16 109.6(3)
C17 C14 C16 108.0(3)
C14 C15 P1 107.9(3)
C14 C15 H11 110.1
P1 C15 H11 110.1
C14 C15 H12 110.1
P1 C15 H12 110.1
H11 C15 H12 108.4
C14 C16 H13 109.5
C14 C16 H14 109.5
H13 C16 H14 109.5
C14 C16 H15 109.5
H13 C16 H15 109.5
H14 C16 H15 109.5
C14 C17 H16 109.5
C14 C17 H17 109.5
H16 C17 H17 109.5
C14 C17 H18 109.5
H16 C17 H18 109.5
H17 C17 H18 109.5
C20 C18 C21 108.4(4)
C20 C18 C19 108.2(4)
C21 C18 C19 109.0(4)
C20 C18 C11 112.1(4)
C21 C18 C11 108.3(3)
C19 C18 C11 110.7(3)
C18 C19 H19 109.5
C18 C19 H20 109.5
H19 C19 H20 109.5
C18 C19 H21 109.5
H19 C19 H21 109.5
H20 C19 H21 109.5
C18 C20 H22 109.5
C18 C20 H23 109.5
H22 C20 H23 109.5
C18 C20 H24 109.5
H22 C20 H24 109.5
H23 C20 H24 109.5
C18 C21 H25 109.5
C18 C21 H26 109.5
H25 C21 H26 109.5
C18 C21 H27 109.5
H25 C21 H27 109.5
H26 C21 H27 109.5
C23 C22 C25 107.5(4)
C23 C22 C9 112.0(4)
C25 C22 C9 111.4(4)
C23 C22 C24 107.0(4)
C25 C22 C24 109.6(4)
C9 C22 C24 109.2(4)
C22 C23 H28 109.5
C22 C23 H29 109.5
H28 C23 H29 109.5
C22 C23 H30 109.5
H28 C23 H30 109.5
H29 C23 H30 109.5
C22 C24 H31 109.5
C22 C24 H32 109.5
H31 C24 H32 109.5
C22 C24 H33 109.5
H31 C24 H33 109.5
H32 C24 H33 109.5
C22 C25 H34 109.5
C22 C25 H35 109.5
H34 C25 H35 109.5
C22 C25 H36 109.5
H34 C25 H36 109.5
H35 C25 H36 109.5
C27 C26 C31 120.7(3)
C27 C26 P2 118.8(3)
C31 C26 P2 120.3(3)
C28 C27 C26 117.5(4)
C28 C27 C36 117.8(4)
C26 C27 C36 124.8(3)
C29 C28 C27 123.3(4)
C29 C28 H37 118.4
C27 C28 H37 118.4
C28 C29 C30 117.7(4)
C28 C29 C40 122.2(4)
C30 C29 C40 120.0(4)
C29 C30 C31 123.5(4)
C29 C30 H38 118.2
C31 C30 H38 118.2
C30 C31 C26 117.0(4)
C30 C31 C32 117.9(4)
C26 C31 C32 125.1(3)
C34 C32 C35 106.1(4)
C34 C32 C33 110.1(4)
C35 C32 C33 105.9(4)
C34 C32 C31 109.5(3)
C35 C32 C31 111.9(3)
C33 C32 C31 113.1(3)
C32 C33 H39 109.5
C32 C33 H40 109.5
H39 C33 H40 109.5
C32 C33 H41 109.5
H39 C33 H41 109.5
H40 C33 H41 109.5
C32 C34 H42 109.5
C32 C34 H43 109.5
H42 C34 H43 109.5
C32 C34 H44 109.5
H42 C34 H44 109.5
H43 C34 H44 109.5
C32 C35 H45 109.5
C32 C35 H46 109.5
H45 C35 H46 109.5
C32 C35 H47 109.5
H45 C35 H47 109.5
H46 C35 H47 109.5
C38 C36 C39 104.9(4)
C38 C36 C37 111.5(4)
C39 C36 C37 105.4(4)
C38 C36 C27 111.8(4)
C39 C36 C27 110.6(4)
C37 C36 C27 112.3(4)
C36 C37 H48 109.5
C36 C37 H49 109.5
H48 C37 H49 109.5
C36 C37 H50 109.5
H48 C37 H50 109.5
H49 C37 H50 109.5
C36 C38 H51 109.5
C36 C38 H52 109.5
H51 C38 H52 109.5
C36 C38 H53 109.5
H51 C38 H53 109.5
H52 C38 H53 109.5
C36 C39 H54 109.5
C36 C39 H55 109.5
H54 C39 H55 109.5
C36 C39 H56 109.5
H54 C39 H56 109.5
H55 C39 H56 109.5
C43 C40 C42 108.9(4)
C43 C40 C29 108.2(3)
C42 C40 C29 112.2(4)
C43 C40 C41 109.4(4)
C42 C40 C41 107.8(4)
C29 C40 C41 110.2(4)
C40 C41 H57 109.5
C40 C41 H58 109.5
H57 C41 H58 109.5
C40 C41 H59 109.5
H57 C41 H59 109.5
H58 C41 H59 109.5
C40 C42 H60 109.5
C40 C42 H61 109.5
H60 C42 H61 109.5
C40 C42 H62 109.5
H60 C42 H62 109.5
H61 C42 H62 109.5
C40 C43 H63 109.5
C40 C43 H64 109.5
H63 C43 H64 109.5
C40 C43 H65 109.5
H63 C43 H65 109.5
H64 C43 H65 109.5
C45 C44 H66 109.5
C45 C44 H67 109.5
H66 C44 H67 109.5
C45 C44 H68 109.5
H66 C44 H68 109.5
H67 C44 H68 109.5
C46 C45 C44 113.8(4)
C46 C45 H69 108.8
C44 C45 H69 108.8
C46 C45 H70 108.8
C44 C45 H70 108.8
H69 C45 H70 107.7
C47 C46 C45 113.3(4)
C47 C46 H71 108.9
C45 C46 H71 108.9
C47 C46 H72 108.9
C45 C46 H72 108.9
H71 C46 H72 107.7
C48 C47 C46 115.0(4)
C48 C47 H73 108.5
C46 C47 H73 108.5
C48 C47 H74 108.5
C46 C47 H74 108.5
H73 C47 H74 107.5
C47 C48 C49 113.8(4)
C47 C48 H75 108.8
C49 C48 H75 108.8
C47 C48 H76 108.8
C49 C48 H76 108.8
H75 C48 H76 107.7
C48 C49 H77 109.5
C48 C49 H78 109.5
H77 C49 H78 109.5
C48 C49 H79 109.5
H77 C49 H79 109.5
H78 C49 H79 109.5

loop_
_geom_bond_atom_site_label_1
_geom_bond_atom_site_label_2
_geom_bond_distance
Ir1 N2 1.954(4)
Ir1 N1 2.051(3)
Ir1 P2 2.2127(11)
Ir1 P1 2.2503(11)
P1 C1 1.841(4)
P1 C8 1.856(4)
P1 C15 1.862(5)
P2 C2 1.693(4)
P2 C26 1.839(4)
C1 C3 1.503(6)
C1 H3 0.9900
C1 H4 0.9900
C2 C7 1.422(5)
C2 H5 0.9500
N1 C3 1.383(5)
N1 C7 1.398(5)
N2 H1 0.82(5)
N2 H2 0.93(6)
C3 C4 1.375(5)
C4 C5 1.394(6)
C4 H6 0.9500
C5 C6 1.365(6)
C5 H7 0.9500
C6 C7 1.400(5)
C6 H8 0.9500
C8 C13 1.405(6)
C8 C9 1.421(6)
C9 C10 1.388(6)
C9 C22 1.540(6)
C10 C11 1.399(6)
C10 H9 0.9500
C11 C12 1.384(6)
C11 C18 1.537(5)
C12 C13 1.396(5)
C12 H10 0.9500
C13 C14 1.531(6)
C14 C15 1.527(6)
C14 C17 1.532(6)
C14 C16 1.534(5)
C15 H11 0.9900
C15 H12 0.9900
C16 H13 0.9800
C16 H14 0.9800
C16 H15 0.9800
C17 H16 0.9800
C17 H17 0.9800
C17 H18 0.9800
C18 C20 1.525(6)
C18 C21 1.531(6)
C18 C19 1.534(6)
C19 H19 0.9800
C19 H20 0.9800
C19 H21 0.9800
C20 H22 0.9800
C20 H23 0.9800
C20 H24 0.9800
C21 H25 0.9800
C21 H26 0.9800
C21 H27 0.9800
C22 C23 1.529(7)
C22 C25 1.537(6)
C22 C24 1.541(6)
C23 H28 0.9800
C23 H29 0.9800
C23 H30 0.9800
C24 H31 0.9800
C24 H32 0.9800
C24 H33 0.9800
C25 H34 0.9800
C25 H35 0.9800
C25 H36 0.9800
C26 C27 1.421(6)
C26 C31 1.421(5)
C27 C28 1.398(5)
C27 C36 1.546(6)
C28 C29 1.378(6)
C28 H37 0.9500
C29 C30 1.380(6)
C29 C40 1.537(5)
C30 C31 1.401(5)
C30 H38 0.9500
C31 C32 1.549(6)
C32 C34 1.534(6)
C32 C35 1.536(6)
C32 C33 1.538(6)
C33 H39 0.9800
C33 H40 0.9800
C33 H41 0.9800
C34 H42 0.9800
C34 H43 0.9800
C34 H44 0.9800
C35 H45 0.9800
C35 H46 0.9800
C35 H47 0.9800
C36 C38 1.524(6)
C36 C39 1.532(7)
C36 C37 1.538(7)
C37 H48 0.9800
C37 H49 0.9800
C37 H50 0.9800
C38 H51 0.9800
C38 H52 0.9800
C38 H53 0.9800
C39 H54 0.9800
C39 H55 0.9800
C39 H56 0.9800
C40 C43 1.530(6)
C40 C42 1.533(7)
C40 C41 1.538(7)
C41 H57 0.9800
C41 H58 0.9800
C41 H59 0.9800
C42 H60 0.9800
C42 H61 0.9800
C42 H62 0.9800
C43 H63 0.9800
C43 H64 0.9800
C43 H65 0.9800
C44 C45 1.524(6)
C44 H66 0.9800
C44 H67 0.9800
C44 H68 0.9800
C45 C46 1.521(6)
C45 H69 0.9900
C45 H70 0.9900
C46 C47 1.514(6)
C46 H71 0.9900
C46 H72 0.9900
C47 C48 1.509(6)
C47 H73 0.9900
C47 H74 0.9900
C48 C49 1.518(7)
C48 H75 0.9900
C48 H76 0.9900
C49 H77 0.9800
C49 H78 0.9800
C49 H79 0.9800

loop_
_geom_torsion_atom_site_label_1
_geom_torsion_atom_site_label_2
_geom_torsion_atom_site_label_3
_geom_torsion_atom_site_label_4
_geom_torsion
N2 Ir1 P1 C1 176.6(2)
N1 Ir1 P1 C1 -0.4(2)
P2 Ir1 P1 C1 8.8(3)
N2 Ir1 P1 C8 -58.5(2)
N1 Ir1 P1 C8 124.5(2)
P2 Ir1 P1 C8 133.7(2)
N2 Ir1 P1 C15 59.3(2)
N1 Ir1 P1 C15 -117.72(19)
P2 Ir1 P1 C15 -108.5(2)
N2 Ir1 P2 C2 -177.1(2)
N1 Ir1 P2 C2 -0.16(18)
P1 Ir1 P2 C2 -9.5(3)
N2 Ir1 P2 C26 9.3(3)
N1 Ir1 P2 C26 -173.8(3)
P1 Ir1 P2 C26 176.9(2)
C8 P1 C1 C3 -137.0(3)
C15 P1 C1 C3 125.3(3)
Ir1 P1 C1 C3 3.2(4)
C26 P2 C2 C7 177.2(3)
Ir1 P2 C2 C7 1.0(4)
N2 Ir1 N1 C3 -74(3)
P2 Ir1 N1 C3 179.6(3)
P1 Ir1 N1 C3 -2.8(3)
N2 Ir1 N1 C7 106(3)
P2 Ir1 N1 C7 -0.8(3)
P1 Ir1 N1 C7 176.8(3)
C7 N1 C3 C4 0.3(6)
Ir1 N1 C3 C4 179.9(3)
C7 N1 C3 C1 -173.9(4)
Ir1 N1 C3 C1 5.7(5)
P1 C1 C3 C4 180.0(3)
P1 C1 C3 N1 -5.6(5)
N1 C3 C4 C5 -0.2(6)
C1 C3 C4 C5 173.9(4)
C3 C4 C5 C6 -0.5(6)
C4 C5 C6 C7 1.1(6)
C3 N1 C7 C6 0.4(5)
Ir1 N1 C7 C6 -179.2(3)
C3 N1 C7 C2 -178.7(4)
Ir1 N1 C7 C2 1.6(5)
C5 C6 C7 N1 -1.1(6)
C5 C6 C7 C2 177.9(4)
P2 C2 C7 N1 -1.7(5)
P2 C2 C7 C6 179.2(3)
C1 P1 C8 C13 -97.6(3)
C15 P1 C8 C13 12.1(3)
Ir1 P1 C8 C13 138.8(2)
C1 P1 C8 C9 83.7(4)
C15 P1 C8 C9 -166.5(4)
Ir1 P1 C8 C9 -39.8(4)
C13 C8 C9 C10 -1.0(5)
P1 C8 C9 C10 177.5(3)
C13 C8 C9 C22 -179.4(4)
P1 C8 C9 C22 -0.9(6)
C8 C9 C10 C11 1.7(6)
C22 C9 C10 C11 -179.8(4)
C9 C10 C11 C12 -0.9(6)
C9 C10 C11 C18 179.9(4)
C10 C11 C12 C13 -0.6(6)
C18 C11 C12 C13 178.6(3)
C11 C12 C13 C8 1.2(6)
C11 C12 C13 C14 178.0(3)
C9 C8 C13 C12 -0.4(5)
P1 C8 C13 C12 -179.2(3)
C9 C8 C13 C14 -177.3(3)
P1 C8 C13 C14 3.9(4)
C12 C13 C14 C15 161.1(4)
C8 C13 C14 C15 -22.0(5)
C12 C13 C14 C17 41.7(5)
C8 C13 C14 C17 -141.4(4)
C12 C13 C14 C16 -79.4(4)
C8 C13 C14 C16 97.5(4)
C13 C14 C15 P1 28.8(4)
C17 C14 C15 P1 151.4(3)
C16 C14 C15 P1 -89.8(4)
C1 P1 C15 C14 83.3(3)
C8 P1 C15 C14 -24.5(3)
Ir1 P1 C15 C14 -162.8(2)
C12 C11 C18 C20 13.6(5)
C10 C11 C18 C20 -167.2(4)
C12 C11 C18 C21 -106.0(5)
C10 C11 C18 C21 73.2(5)
C12 C11 C18 C19 134.5(4)
C10 C11 C18 C19 -46.3(5)
C10 C9 C22 C23 14.5(5)
C8 C9 C22 C23 -167.1(4)
C10 C9 C22 C25 134.9(4)
C8 C9 C22 C25 -46.7(5)
C10 C9 C22 C24 -103.9(4)
C8 C9 C22 C24 74.5(5)
C2 P2 C26 C27 82.3(3)
Ir1 P2 C26 C27 -104.1(3)
C2 P2 C26 C31 -91.9(3)
Ir1 P2 C26 C31 81.7(4)
C31 C26 C27 C28 7.0(5)
P2 C26 C27 C28 -167.2(3)
C31 C26 C27 C36 -172.2(3)
P2 C26 C27 C36 13.6(5)
C26 C27 C28 C29 -3.2(6)
C36 C27 C28 C29 176.1(4)
C27 C28 C29 C30 -2.3(6)
C27 C28 C29 C40 -178.7(4)
C28 C29 C30 C31 4.1(6)
C40 C29 C30 C31 -179.4(4)
C29 C30 C31 C26 -0.4(6)
C29 C30 C31 C32 -177.3(4)
C27 C26 C31 C30 -5.3(5)
P2 C26 C31 C30 168.8(3)
C27 C26 C31 C32 171.3(4)
P2 C26 C31 C32 -14.6(5)
C30 C31 C32 C34 116.4(4)
C26 C31 C32 C34 -60.3(5)
C30 C31 C32 C35 -1.0(5)
C26 C31 C32 C35 -177.7(4)
C30 C31 C32 C33 -120.5(4)
C26 C31 C32 C33 62.9(5)
C28 C27 C36 C38 -130.9(4)
C26 C27 C36 C38 48.3(5)
C28 C27 C36 C39 -14.4(5)
C26 C27 C36 C39 164.8(4)
C28 C27 C36 C37 102.9(5)
C26 C27 C36 C37 -77.9(5)
C28 C29 C40 C43 104.4(5)
C30 C29 C40 C43 -71.9(5)
C28 C29 C40 C42 -15.8(6)
C30 C29 C40 C42 167.9(4)
C28 C29 C40 C41 -136.0(4)
C30 C29 C40 C41 47.7(5)
C44 C45 C46 C47 -178.5(4)
C45 C46 C47 C48 -176.8(4)
C46 C47 C48 C49 176.8(5)
